data_2004165
loop_
_publ_author_name
'Boubekeur, K.'
'Deroche, A.'
'Lambert, F.'
'Morgenstern-Badarau, I.'

_publ_section_title
;
 {Tris[4-(2-pyridyl)-3-aza-3-butenyl]amine}iron(II)
 Bis(hexafluorophosphate), [Fe(py~3~tren)](PF~6~)~2~
;
_journal_issue 11
_journal_name_full 'Acta Crystallographica Section C'
_journal_page_first 2244
_journal_page_last 2246
_journal_paper_doi 10.1107/S010827019500597X
_journal_volume 51
_journal_year 1995
_chemical_formula_moiety 'C24 H27 Fe N7 , 2P F6'
_chemical_formula_sum 'C24 H27 F12 Fe N7 P2'
_chemical_formula_weight 759.29
_space_group_IT_number 14
_symmetry_cell_setting monoclinic
_symmetry_space_group_name_Hall '-P 2ybc'
_symmetry_space_group_name_H-M 'P 1 21/c 1'
_atom_type_scat_source IntTabIV
_cell_angle_alpha 90
_cell_angle_beta 108.55(2)
_cell_angle_gamma 90
_cell_formula_units_Z 4
_cell_length_a 14.806(2)
_cell_length_b 10.677(2)
_cell_length_c 19.669(5)
_cell_measurement_reflns_used 25
_cell_measurement_temperature 293
_cell_measurement_theta_max 17.5
_cell_measurement_theta_min 8.3
_cell_volume 2947.8(11)
_computing_molecular_graphics 'ORTEPII (Johnson, 1976)'
_computing_structure_refinement 'SDP-Plus (Frenz, 1985)'
_computing_structure_solution 'MULTAN11/82 (Main et al., 1982)'
_diffrn_measurement_device 'Enraf-Noniuc CAD-4F'
_diffrn_measurement_method \w/2\q
_diffrn_radiation_type MoK\a
_diffrn_radiation_wavelength 0.71073
_diffrn_reflns_av_R_equivalents 0.009
_diffrn_reflns_limit_h_max 18
_diffrn_reflns_limit_h_min 0
_diffrn_reflns_limit_k_max 13
_diffrn_reflns_limit_k_min 0
_diffrn_reflns_limit_l_max 22
_diffrn_reflns_limit_l_min -24
_diffrn_reflns_number 6292
_diffrn_reflns_theta_max 27
_diffrn_standards_decay_% 1.2
_diffrn_standards_interval_time 60
_diffrn_standards_number 3
_exptl_absorpt_coefficient_mu 0.720
_exptl_absorpt_correction_T_max 1.00
_exptl_absorpt_correction_T_min 0.92
_exptl_absorpt_correction_type 'empirical via \y scans'
_exptl_crystal_colour 'black red'
_exptl_crystal_density_diffrn 1.71
_exptl_crystal_description parallelepiped
_exptl_crystal_size_max 0.33
_exptl_crystal_size_mid 0.21
_exptl_crystal_size_min 0.09
_refine_diff_density_max 0.63
_refine_diff_density_min -0.38
_refine_ls_extinction_method none
_refine_ls_goodness_of_fit_obs 1.854
_refine_ls_hydrogen_treatment noref
_refine_ls_number_parameters 416
_refine_ls_number_reflns 2802
_refine_ls_R_factor_obs 0.051
_refine_ls_shift/esd_max 0.00
_refine_ls_structure_factor_coef F
_refine_ls_weighting_details 'w = 1/[\s^2^(F~o~) + 0.0016F~o~^2^]'
_refine_ls_weighting_scheme calc
_refine_ls_wR_factor_obs 0.061
_reflns_number_observed 2802
_reflns_number_total 5963
_reflns_observed_criterion I>3\s(I)
_cod_data_source_file na1171.cif
_cod_data_source_block na1171a
_cod_depositor_comments
;
The following automatic conversions were performed:

'_refine_ls_weighting_scheme' value 'w = 1/[\s^2^(F~o~) +
0.0016F~o~^2^]' was changed to 'calc'. New tag
'_refine_ls_weighting_details' was created. The value of the new tag
was set to 'w = 1/[\s^2^(F~o~) + 0.0016F~o~^2^]'.

Automatic conversion script
Id: cif_fix_values 3143 2015-03-26 13:38:13Z robertas 
;
_cod_original_cell_volume 2947.8(10)
_cod_original_sg_symbol_H-M 'P 21/c'
_cod_database_code 2004165

loop_
_symmetry_equiv_pos_as_xyz
x,y,z
x,1/2-y,1/2+z
-x,-y,-z
-x,1/2+y,1/2-z

loop_
_atom_site_label
_atom_site_fract_x
_atom_site_fract_y
_atom_site_fract_z
_atom_site_B_iso_or_equiv
Fe -0.27522(5) 0.24738(8) 0.19130(4) 2.84(1)
P1 0.0784(1) 0.2261(2) 0.5988(1) 4.87(4)
P2 -0.5484(1) 0.2315(2) 0.3685(1) 4.95(4)
F1 -0.0323(3) 0.2281(5) 0.5703(3) 8.9(1)
F2 0.1896(3) 0.2185(6) 0.6259(3) 12.7(12)
F3 0.0755(4) 0.1572(7) 0.5291(3) 13.7(2)
F4 0.0741(4) 0.1015(5) 0.6385(3) 11.9(2)
F5 0.0822(4) 0.3482(5) 0.5588(3) 13.8(2)
F6 0.0798(5) 0.2975(7) 0.6648(3) 17.1(3)
F7 -0.4434(3) 0.2807(4) 0.4045(3) 8.2(1)
F8 -0.6522(3) 0.1801(5) 0.3333(3) 8.9(1)
F9 -0.5266(4) 0.1169(5) 0.4164(3) 14.9(2)
F10 -0.5696(4) 0.3486(5) 0.3166(3) 11.4(2)
F11 -0.5169(3) 0.1631(5) 0.3084(3) 10.0(1)
F12 -0.5828(3) 0.3145(5) 0.4197(2) 10.5(1)
N1 -0.3295(3) 0.3756(4) 0.2375(2) 3.1(1)
N2 -0.4122(3) 0.2084(4) 0.1458(2) 2.7(1)
N3 -0.2698(3) 0.1144(4) 0.2607(2) 3.1(1)
N4 -0.2296(3) 0.1092(4) 0.1436(2) 3.3(1)
N5 -0.1433(3) 0.3006(5) 0.2325(2) 3.6(1)
N6 -0.2707(3) 0.3728(4) 0.1184(2) 3.0(1)
N7 -0.1807(4) 0.3049(5) 0.3716(3) 4.7(1)
C1 -0.4211(4) 0.3788(5) 0.2183(3) 3.6(1)
C2 -0.4715(4) 0.2845(5) 0.1677(3) 3.2(1)
C3 -0.5699(4) 0.2708(6) 0.1438(3) 4.2(1)
C4 -0.6087(4) 0.1747(6) 0.0963(3) 4.3(2)
C5 -0.5492(4) 0.0967(6) 0.0754(3) 4.2(2)
C6 -0.4524(4) 0.1160(5) 0.1004(3) 3.8(1)
C7 -0.2491(4) 0.0054(5) 0.2428(3) 3.7(1)
C8 -0.2221(4) -0.0030(5) 0.1782(3) 3.3(1)
C9 -0.1926(4) -0.1106(6) 0.1535(3) 4.4(2)
C10 -0.1643(4) -0.1052(6) 0.0929(3) 4.9(2)
C11 -0.1680(4) 0.0093(6) 0.0589(3) 4.4(2)
C12 -0.2019(4) 0.1131(6) 0.0846(3) 4.0(1)
C13 -0.1138(4) 0.3822(6) 0.1964(3) 3.9(1)
C14 -0.1850(4) 0.4284(5) 0.1308(3) 3.4(1)
C15 -0.1659(4) 0.5152(6) 0.0856(3) 4.4(2)
C16 -0.2394(4) 0.5496(6) 0.0254(3) 4.5(2)
C17 -0.3274(4) 0.4968(6) 0.0127(3) 4.2(2)
C18 -0.3416(4) 0.4080(5) 0.0593(3) 3.4(1)
C19 -0.2767(4) 0.4695(5) 0.2895(3) 3.9(1)
C20 -0.2405(5) 0.4128(6) 0.3649(3) 4.6(2)
C21 -0.2942(4) 0.1260(6) 0.3273(3) 4.2(1)
C22 -0.2124(5) 0.1829(6) 0.3882(3) 4.6(2)
C23 -0.0738(4) 0.2523(7) 0.2991(3) 4.6(1)
C24 -0.0863(5) 0.3160(7) 0.3654(3) 5.3(2)
H1 -0.4561 0.4454 0.2365 4
H3 -0.6133 0.3311 0.1603 5
H4 -0.6815 0.1639 0.0785 5
H5 -0.5765 0.0258 0.0387 5
H6 -0.4086 0.0563 0.0865 5
H7 -0.2512 -0.0723 0.2721 4
H9 -0.1908 -0.1937 0.1793 6
H10 -0.1456 -0.1835 0.0713 5
H11 -0.1408 0.0183 0.0179 6
H12 -0.2089 0.1965 0.0571 5
H13 -0.0446 0.4108 0.2104 4
H15 -0.0996 0.5517 0.0933 6
H16 -0.2303 0.6180 -0.0072 5
H17 -0.3799 0.5219 -0.0311 5
H18 -0.4081 0.3683 0.0470 4
H19A -0.3171 0.5440 0.2891 5
H19B -0.2188 0.4974 0.2762 5
H20A -0.2041 0.4813 0.3986 6
H20B -0.2985 0.3920 0.3789 6
H21A -0.3126 0.0421 0.3399 6
H21B -0.3524 0.1832 0.3157 6
H22A -0.2367 0.1943 0.4316 5
H22B -0.1586 0.1226 0.4027 5
H23A -0.0068 0.2689 0.2984 6
H23B -0.0820 0.1595 0.3024 6
H24A -0.0406 0.2754 0.4108 6
H24B -0.0698 0.4064 0.3663 6

loop_
_geom_angle_atom_site_label_1
_geom_angle_atom_site_label_2
_geom_angle_atom_site_label_3
_geom_angle
_geom_angle_publ_flag
N1 Fe N2 81.00(10) yes
N1 Fe N6 88.70(10) yes
N1 Fe N5 96.2(2) yes
N1 Fe N4 175.3(2) yes
N1 Fe N3 96.60(10) yes
N2 Fe N6 94.60(10) yes
N2 Fe N3 88.40(10) yes
C20 N7 C24 120.8(4) yes
C20 N7 C22 120.3(4) yes
C22 N7 C24 118.8(4) yes
N2 Fe N4 94.80(10) no
N2 Fe N5 174.9(2) no
N3 Fe N4 81.1(2) no
N3 Fe N5 96.2(2) no
N3 Fe N6 174.3(2) no
N4 Fe N5 88.10(10) no
N4 Fe N6 93.80(10) no
N5 Fe N6 81.0(2) no
F1 P1 F2 177.6(3) no
F1 P1 F3 87.6(2) no
F1 P1 F4 89.2(2) no
F1 P1 F5 90.6(2) no
F1 P1 F6 91.6(3) no
F2 P1 F3 90.4(3) no
F2 P1 F4 89.5(2) no
F2 P1 F5 90.7(3) no
F2 P1 F6 90.5(3) no
F3 P1 F4 92.5(3) no
F3 P1 F5 86.9(3) no
F3 P1 F6 177.8(4) no
F4 P1 F5 179.3(3) no
F4 P1 F6 89.5(3) no
F5 P1 F6 91.1(3) no
F7 P2 F8 178.9(2) no
F7 P2 F9 90.4(2) no
F7 P2 F10 89.5(2) no
F7 P2 F11 90.4(2) no
F7 P2 F12 90.0(2) no
F8 P2 F9 88.6(2) no
F8 P2 F10 91.5(3) no
F8 P2 F11 89.3(2) no
F8 P2 F12 90.5(2) no
F9 P2 F10 178.0(3) no
F9 P2 F11 92.1(3) no
F9 P2 F12 96.1(3) no
F10 P2 F11 85.9(2) no
F10 P2 F12 85.9(2) no
F11 P2 F12 171.7(3) no
P1 F1 F3 46.0(2) no
P1 F1 F4 45.40(10) no
P1 F1 F5 44.3(2) no
P1 F1 F6 43.2(2) no
F3 F1 F4 62.3(2) no
F3 F1 F5 58.3(2) no
F3 F1 F6 89.2(2) no
F4 F1 F5 89.7(2) no
F4 F1 F6 58.9(2) no
F5 F1 F6 59.2(2) no
P1 F2 F4 45.10(10) no
P1 F2 F6 43.6(2) no
F4 F2 F6 59.0(2) no
P1 F3 F1 46.4(2) no
P1 F3 F5 46.3(2) no
F1 F3 F5 62.0(2) no
P1 F4 F1 45.40(10) no
P1 F4 F2 45.4(2) no
P1 F4 F6 44.2(2) no
F1 F4 F2 90.8(2) no
F1 F4 F6 60.7(2) no
F2 F4 F6 60.1(2) no
P1 F5 F1 45.1(2) no
P1 F5 F3 46.8(2) no
P1 F5 F6 43.9(2) no
F1 F5 F3 59.7(2) no
F1 F5 F6 60.3(2) no
F3 F5 F6 90.7(3) no
P1 F6 F1 45.2(2) no
P1 F6 F2 45.9(2) no
P1 F6 F4 46.2(2) no
P1 F6 F5 45.0(2) no
F1 F6 F2 91.1(2) no
F1 F6 F4 60.4(2) no
F1 F6 F5 60.5(2) no
F2 F6 F4 60.9(2) no
F2 F6 F5 61.0(2) no
F4 F6 F5 91.3(3) no
P2 F7 F9 43.70(10) no
P2 F8 F9 44.6(2) no
P2 F9 F7 46.0(2) no
P2 F9 F8 46.7(2) no
F7 F9 F8 92.7(2) no
P2 F10 F11 47.1(2) no
P2 F10 F12 46.3(2) no
F11 F10 F12 93.4(2) no
P2 F11 F10 47.0(2) no
P2 F12 F10 47.8(2) no
Fe N1 C1 115.7(3) no
Fe N1 C19 126.6(3) no
C1 N1 C19 117.7(4) no
Fe N2 C2 113.7(3) no
Fe N2 C6 129.1(3) no
C2 N2 C6 117.2(4) no
Fe N3 C7 115.4(3) no
Fe N3 C21 126.5(3) no
C7 N3 C21 118.0(4) no
Fe N4 C8 113.8(3) no
Fe N4 C12 128.9(3) no
C8 N4 C12 117.2(4) no
Fe N5 C13 116.1(3) no
Fe N5 C23 126.2(3) no
C13 N5 C23 117.6(4) no
Fe N6 C14 114.4(3) no
Fe N6 C18 128.0(3) no
C14 N6 C18 117.6(4) no
N1 C1 C2 116.6(4) no
N2 C2 C1 112.9(4) no
N2 C2 C3 122.8(4) no
C1 C2 C3 124.2(4) no
C2 C3 C4 118.2(4) no
C3 C4 C5 119.1(4) no
C4 C5 C6 120.0(5) no
N2 C6 C5 122.8(4) no
N3 C7 C8 117.0(4) no
N4 C8 C7 112.4(4) no
N4 C8 C9 122.9(4) no
C7 C8 C9 124.7(4) no
C8 C9 C10 119.2(5) no
C9 C10 C11 118.4(5) no
C10 C11 C12 119.6(5) no
N4 C12 C11 122.5(5) no
N5 C13 C14 116.0(4) no
N6 C14 C13 112.4(4) no
N6 C14 C15 123.7(4) no
C13 C14 C15 123.9(4) no
C14 C15 C16 117.8(5) no
C15 C16 C17 119.5(5) no
C16 C17 C18 120.0(5) no
N6 C18 17 121.4(4) no
N1 C19 C20 110.4(4) no
N7 C20 C19 114.9(5) no
N3 C21 C22 111.9(4) no
N7 C22 C21 114.2(4) no
N5 C23 C24 111.1(4) no
N7 C24 C23 114.6(4) no
N1 C1 H1 121.7(5) no
C2 C1 H1 121.6(5) no
C2 C3 H3 121.3(5) no
C4 C3 H3 120.5(5) no
C3 C4 H4 118.5(6) no
C5 C4 H4 122.4(6) no
C4 C5 H5 120.5(5) no
C6 C5 H5 119.4(6) no
N2 C6 H6 117.4(5) no
C5 C6 H6 119.7(5) no
N3 C7 H7 122.2(6) no
C8 C7 H7 120.8(5) no
C8 C9 H9 120.9(7) no
C10 C9 H9 119.9(6) no
C9 C10 H10 121.5(6) no
C11 C10 H10 120.0(7) no
C10 C11 H11 120.3(6) no
C12 C11 H11 119.9(6) no
N4 C12 H12 118.1(6) no
C11 C12 H12 119.3(6) no
N5 C13 H13 122.8(5) no
C14 C13 H13 121.1(6) no
C14 C15 H15 123.1(5) no
C16 C15 H15 119.1(6) no
C15 C16 H16 120.7(6) no
C17 C16 H16 119.6(5) no
C16 C17 H17 118.9(6) no
C18 C17 H17 121.1(6) no
N6 C18 H18 120.8(5) no
C17 C18 H18 117.7(4) no
N1 C19 H19A 110.8(5) no
N1 C19 H19B 109.2(5) no
C20 C19 H19A 110.3(6) no
C20 C19 H19B 107.5(5) no
H19A C19 H19B 108.6(5) no
N7 C20 H20A 109.6(5) no
N7 C20 H20B 110.7(6) no
C19 C20 H20A 107.2(5) no
C19 C20 H20B 106.6(5) no
H20A C20 H20B 107.4(6) no
N3 C21 H21A 108.2(5) no
N3 C21 H21B 106.3(5) no
C22 C21 H21A 112.0(5) no
C22 C21 H21B 109.8(5) no
H21A C21 H21B 108.4(6) no
N7 C22 H22A 107.6(5) no
N7 C22 H22B 111.0(6) no
C21 C22 H22A 107.1(6) no
C21 C22 H22B 109.2(5) no
H22A C22 H22B 107.4(5) no
N5 C23 H23A 109.7(6) no
N5 C23 H23B 109.8(5) no
C24 C23 H23A 108.5(5) no
C24 C23 H23B 109.4(6) no
H23A C23 H23B 108.4(6) no
N7 C24 H24A 106.1(6) no
N7 C24 H24B 108.4(6) no
C23 C24 H24A 109.2(6) no
C23 C24 H24B 110.6(6) no
H24A C24 H24B 107.7(5) no

loop_
_geom_bond_atom_site_label_1
_geom_bond_atom_site_label_2
_geom_bond_distance
_geom_bond_publ_flag
Fe N1 1.952(4) yes
Fe N3 1.953(3) yes
Fe N5 1.946(4) yes
Fe N2 1.983(3) yes
Fe N4 1.980(4) yes
Fe N6 1.979(3) yes
Fe N7 3.427(7) yes
P1 F1 1.555(3) no
P1 F2 1.563(4) no
P1 F3 1.544(4) no
P1 F4 1.554(4) no
P1 F5 1.532(4) no
P1 F6 1.501(5) no
P2 F7 1.578(3) no
P2 F8 1.570(3) no
P2 F9 1.515(4) no
P2 F10 1.581(4) no
P2 F11 1.582(4) no
P2 F12 1.544(4) no
F1 F3 2.145(5) no
F1 F4 2.183(5) no
F1 F5 2.194(5) no
F1 F6 2.190(7) no
F2 F4 2.194(5) no
F2 F6 2.176(7) no
F3 F5 2.115(7) no
F4 F6 2.151(7) no
F5 F6 2.165(8) no
F7 F9 2.195(5) no
F8 F9 2.156(5) no
F10 F11 2.154(6) no
F10 F12 2.129(6) no
N1 C1 1.288(5) no
N1 C19 1.468(5) no
N2 C2 1.363(5) no
N2 C6 1.336(5) no
N3 C7 1.281(5) no
N3 C21 1.471(6) no
N4 C8 1.364(5) no
N4 C12 1.347(5) no
N5 C13 1.286(5) no
N5 C23 1.477(5) no
N6 C14 1.351(5) no
N6 C18 1.348(5) no
N7 C20 1.433(6) no
N7 C22 1.457(6) no
N7 C24 1.446(6) no
C1 C2 1.445(6) no
C2 C3 1.389(6) no
C3 C4 1.383(6) no
C4 C5 1.368(7) no
C5 C6 1.375(6) no
C7 C8 1.452(6) no
C8 C9 1.371(6) no
C9 C10 1.385(7) no
C10 C11 1.387(7) no
C11 C12 1.379(6) no
C13 C14 1.468(6) no
C14 C15 1.374(6) no
C15 C16 1.379(7) no
C16 C17 1.367(7) no
C17 C18 1.381(6) no
C19 C20 1.533(6) no
C21 C22 1.533(7) no
C23 C24 1.533(7) no
C1 H1 1.011(6) no
C3 H3 1.034(6) no
C4 H4 1.029(6) no
C5 H5 1.035(6) no
C6 H6 1.006(6) no
C7 H7 1.017(6) no
C9 H9 1.020(6) no
C10 H10 1.014(7) no
C11 H11 1.011(7) no
C12 H12 1.030(6) no
C13 H13 1.019(5) no
C15 H15 1.020(6) no
C16 H16 1.010(6) no
C17 H17 0.997(5) no
C18 H18 1.028(5) no
C19 H19A 0.995(6) no
C19 H19B 1.016(7) no
C20 H20A 1.018(6) no
C20 H20B 1.007(7) no
C21 H21A 0.991(6) no
C21 H21B 1.022(6) no
C22 H22A 1.035(7) no
C22 H22B 0.991(6) no
C23 H23A 1.011(6) no
C23 H23B 1.002(7) no
C24 H24A 1.028(6) no
C24 H24B 0.994(7) no
